data_2222400
loop_
_publ_author_name
'Wu, Huilu'
'Yun, Ruirui'
'Li, Ke'
'Tao, Sun'
'Wang, Kaitong'

_publ_section_title
;
 Bis[1,3-bis(1-benzyl-1<i>H</i>-benzimidazol-2-yl)-2-oxapropane]zinc(II)
 dipicrate dimethylformamide disolvate
;
_journal_coeditor_code LH2840
_journal_issue 7
_journal_name_full 'Acta Crystallographica Section E'
_journal_page_first m786
_journal_paper_doi 10.1107/S1600536809022296
_journal_volume 65
_journal_year 2009
_chemical_formula_iupac '[Zn (C30 H26 N4 O)2] (C6 H2 N3 O7)2, 2C3 H7 N O'
_chemical_formula_moiety 'C60 H52 N8 O2 Zn 2+, 2(C6 H2 N3 O7 -), 2(C3 H7 N O)'
_chemical_formula_sum 'C78 H70 N16 O18 Zn'
_chemical_formula_weight 1584.87
_chemical_name_systematic
;
Bis[1,3-bis(1-benzyl-1<i>H</i>-benzimidazol-2-yl)-2-oxapropane]zinc(II)
dipicrate dimethylformamide disolvate
;
_space_group_IT_number 14
_symmetry_cell_setting monoclinic
_symmetry_space_group_name_Hall '-P 2ybc'
_symmetry_space_group_name_H-M 'P 1 21/c 1'
_atom_sites_solution_hydrogens geom
_atom_sites_solution_primary direct
_atom_sites_solution_secondary difmap
_cell_angle_alpha 90.00
_cell_angle_beta 97.2670(10)
_cell_angle_gamma 90.00
_cell_formula_units_Z 4
_cell_length_a 13.3235(2)
_cell_length_b 18.1630(3)
_cell_length_c 30.0144(5)
_cell_measurement_reflns_used 7749
_cell_measurement_temperature 153(2)
_cell_measurement_theta_max 27.5
_cell_measurement_theta_min 3.16
_cell_volume 7205.0(2)
_computing_cell_refinement 'RAPID-AUTO (Rigaku/MSC, 2004)'
_computing_data_collection 'RAPID-AUTO (Rigaku/MSC, 2004)'
_computing_data_reduction 'RAPID-AUTO (Rigaku/MSC, 2004)'
_computing_molecular_graphics 'SHELXTL (Sheldrick, 2008)'
_computing_publication_material 'SHELXTL (Sheldrick, 2008)'
_computing_structure_refinement 'SHELXL97 (Sheldrick, 2008)'
_computing_structure_solution 'SHELXS97 (Sheldrick, 2008)'
_diffrn_ambient_temperature 153(2)
_diffrn_measured_fraction_theta_full 0.994
_diffrn_measured_fraction_theta_max 0.994
_diffrn_measurement_device_type 'Rigaku R-AXIS SPIDER'
_diffrn_measurement_method '\f and \w'
_diffrn_radiation_monochromator graphite
_diffrn_radiation_source 'fine-focus sealed tube'
_diffrn_radiation_type MoK\a
_diffrn_radiation_wavelength 0.71073
_diffrn_reflns_av_R_equivalents 0.0385
_diffrn_reflns_av_sigmaI/netI 0.0371
_diffrn_reflns_limit_h_max 17
_diffrn_reflns_limit_h_min -17
_diffrn_reflns_limit_k_max 22
_diffrn_reflns_limit_k_min -23
_diffrn_reflns_limit_l_max 38
_diffrn_reflns_limit_l_min -38
_diffrn_reflns_number 65605
_diffrn_reflns_theta_full 27.48
_diffrn_reflns_theta_max 27.48
_diffrn_reflns_theta_min 3.04
_diffrn_standards_decay_% 0
_diffrn_standards_interval_count 0
_diffrn_standards_interval_time 0
_diffrn_standards_number 0
_exptl_absorpt_coefficient_mu 0.427
_exptl_absorpt_correction_T_max 0.9426
_exptl_absorpt_correction_T_min 0.8718
_exptl_absorpt_correction_type multi-scan
_exptl_absorpt_process_details '(ABSCOR; Higashi, 1995)'
_exptl_crystal_colour yellow
_exptl_crystal_density_diffrn 1.461
_exptl_crystal_density_method 'not measured'
_exptl_crystal_description block
_exptl_crystal_F_000 3296
_exptl_crystal_size_max 0.33
_exptl_crystal_size_mid 0.25
_exptl_crystal_size_min 0.14
_refine_diff_density_max 0.542
_refine_diff_density_min -0.858
_refine_ls_extinction_coef 0.00109(16)
_refine_ls_extinction_expression Fc^*^=kFc[1+0.001xFc^2^\l^3^/sin(2\q)]^-1/4^
_refine_ls_extinction_method 'SHELXL97 (Sheldrick, 2008)'
_refine_ls_goodness_of_fit_ref 1.151
_refine_ls_hydrogen_treatment constr
_refine_ls_matrix_type full
_refine_ls_number_parameters 1019
_refine_ls_number_reflns 16426
_refine_ls_number_restraints 0
_refine_ls_restrained_S_all 1.151
_refine_ls_R_factor_all 0.0666
_refine_ls_R_factor_gt 0.0407
_refine_ls_shift/su_max 0.018
_refine_ls_shift/su_mean 0.001
_refine_ls_structure_factor_coef Fsqd
_refine_ls_weighting_details 'calc w=1/[\s^2^(Fo^2^)+(0.067P)^2^+0.9168P] where P=(Fo^2^+2Fc^2^)/3'
_refine_ls_weighting_scheme calc
_refine_ls_wR_factor_gt 0.1013
_refine_ls_wR_factor_ref 0.1293
_reflns_number_gt 11777
_reflns_number_total 16426
_reflns_threshold_expression I>2\s(I)
_cod_data_source_file lh2840.cif
_cod_data_source_block I
_cod_depositor_comments
;
The following automatic conversions were performed:
'_symmetry_cell_setting' value 'Monoclinic' changed to 'monoclinic'
according to '/home/saulius/struct/CIF-dictionaries/cif_core.dic'
dictionary named 'cif_core.dic' version 2.4.1 from 2010-06-29.

Automatic conversion script
Id: cif_fix_enum 1527 2010-12-29 10:47:43Z saulius 

The following automatic conversions were performed:

'_symmetry_cell_setting' value 'Monoclinic' changed to 'monoclinic'
according to /home/saulius/struct/CIF-dictionaries/cif_core.dic
dictionary named 'cif_core.dic' version 2.4.1 from 2010-06-29.

Automatic conversion script
Id: cif_fix_values 1715 2011-07-08 13:25:40Z adriana 
;
_cod_original_sg_symbol_H-M 'P 21/c'
_cod_database_code 2222400
_cod_database_fobs_code 2222400

loop_
_symmetry_equiv_pos_as_xyz
'x, y, z'
'-x, y+1/2, -z+1/2'
'-x, -y, -z'
'x, -y-1/2, z-1/2'

loop_
_atom_site_type_symbol
_atom_site_label
_atom_site_fract_x
_atom_site_fract_y
_atom_site_fract_z
_atom_site_U_iso_or_equiv
_atom_site_adp_type
_atom_site_calc_flag
_atom_site_refinement_flags
_atom_site_occupancy
_atom_site_disorder_assembly
_atom_site_disorder_group
Zn Zn 0.638400(17) 0.988839(12) 0.247281(7) 0.02001(8) Uani d . 1 . .
O O1 0.71979(11) 0.96447(9) 0.32014(5) 0.0313(4) Uani d . 1 . .
O O2 0.53999(13) 1.02713(8) 0.18066(5) 0.0314(4) Uani d . 1 . .
O O3 0.69357(13) 0.88365(10) -0.14192(5) 0.0419(4) Uani d . 1 . .
O O4 0.7828(2) 1.01940(12) -0.14526(6) 0.0719(7) Uani d . 1 . .
O O5 0.78149(16) 1.06606(11) -0.07982(7) 0.0570(5) Uani d . 1 . .
O O6 0.98063(13) 0.92170(10) 0.03757(5) 0.0416(4) Uani d . 1 . .
O O7 1.00246(14) 0.80582(10) 0.02480(6) 0.0469(5) Uani d . 1 . .
O O8 0.69600(15) 0.70231(10) -0.07005(6) 0.0505(5) Uani d . 1 . .
O O9 0.71053(13) 0.73280(10) -0.13856(5) 0.0432(4) Uani d . 1 . .
O O10 1.11818(14) 0.57178(10) 0.11553(5) 0.0456(5) Uani d . 1 . .
O O11 1.27610(15) 0.62688(15) 0.07752(8) 0.0723(7) Uani d . 1 . .
O O12 1.22390(15) 0.72272(12) 0.04024(7) 0.0569(5) Uani d . 1 . .
O O13 0.95381(16) 0.66027(10) -0.08094(6) 0.0515(5) Uani d . 1 . .
O O14 0.83893(15) 0.58166(12) -0.06673(6) 0.0540(5) Uani d . 1 . .
O O15 0.85306(15) 0.46392(11) 0.07245(6) 0.0515(5) Uani d . 1 . .
O O16 0.94946(15) 0.50220(11) 0.13070(6) 0.0506(5) Uani d . 1 . .
O O17 0.68321(13) 0.07282(10) 0.09630(6) 0.0417(4) Uani d . 1 . .
O O18 0.82449(17) 0.73430(15) 0.05674(7) 0.0777(7) Uani d . 1 . .
N N1 0.53073(13) 0.97799(9) 0.29215(5) 0.0223(4) Uani d . 1 . .
N N2 0.47479(13) 0.96348(9) 0.35851(5) 0.0235(4) Uani d . 1 . .
N N3 0.78731(13) 0.95312(9) 0.24456(5) 0.0225(4) Uani d . 1 . .
N N4 0.93027(13) 0.89371(9) 0.26902(6) 0.0249(4) Uani d . 1 . .
N N5 0.58236(13) 0.89780(9) 0.20769(5) 0.0222(4) Uani d . 1 . .
N N6 0.49619(13) 0.83874(9) 0.14987(6) 0.0243(4) Uani d . 1 . .
N N7 0.64458(12) 1.10460(9) 0.24216(5) 0.0217(4) Uani d . 1 . .
N N8 0.59794(13) 1.21333(9) 0.21164(6) 0.0232(4) Uani d . 1 . .
N N9 0.78936(16) 1.01361(12) -0.10466(7) 0.0394(5) Uani d . 1 . .
N N10 0.96116(14) 0.86512(11) 0.01545(6) 0.0327(4) Uani d . 1 . .
N N11 0.72462(14) 0.74446(11) -0.09777(6) 0.0346(4) Uani d . 1 . .
N N12 1.21010(16) 0.66128(14) 0.05444(7) 0.0426(5) Uani d . 1 . .
N N13 0.91676(17) 0.61739(12) -0.05536(6) 0.0393(5) Uani d . 1 . .
N N14 0.92265(15) 0.50290(10) 0.09008(7) 0.0340(5) Uani d . 1 . .
N N15 0.83209(15) 0.12038(11) 0.07982(6) 0.0330(4) Uani d . 1 . .
N N16 0.86059(16) 0.69339(12) 0.12819(7) 0.0429(5) Uani d . 1 . .
C C1 0.42520(15) 0.98170(10) 0.28564(7) 0.0212(4) Uani d . 1 . .
C C2 0.35658(15) 0.99316(10) 0.24695(7) 0.0230(4) Uani d . 1 . .
H H2A 0.3792 0.9977 0.2183 0.028 Uiso calc R 1 . .
C C3 0.25569(17) 0.99758(11) 0.25170(7) 0.0289(5) Uani d . 1 . .
H H3A 0.2079 1.0053 0.2258 0.035 Uiso calc R 1 . .
C C4 0.22116(17) 0.99103(12) 0.29380(8) 0.0308(5) Uani d . 1 . .
H H4A 0.1508 0.9953 0.2958 0.037 Uiso calc R 1 . .
C C5 0.28706(17) 0.97857(12) 0.33252(7) 0.0295(5) Uani d . 1 . .
H H5A 0.2639 0.9736 0.3610 0.035 Uiso calc R 1 . .
C C6 0.38890(16) 0.97376(11) 0.32733(7) 0.0236(4) Uani d . 1 . .
C C7 0.55559(15) 0.96714(10) 0.33578(6) 0.0211(4) Uani d . 1 . .
C C8 0.66268(16) 0.95911(12) 0.35676(7) 0.0270(5) Uani d . 1 . .
H H8A 0.6813 0.9988 0.3789 0.032 Uiso calc R 1 . .
H H8B 0.6735 0.9109 0.3720 0.032 Uiso calc R 1 . .
C C9 0.81783(16) 0.93253(12) 0.32635(7) 0.0261(5) Uani d . 1 . .
H H9A 0.8166 0.8835 0.3407 0.031 Uiso calc R 1 . .
H H9B 0.8663 0.9645 0.3451 0.031 Uiso calc R 1 . .
C C10 0.84499(15) 0.92633(11) 0.27992(7) 0.0233(4) Uani d . 1 . .
C C11 0.92802(16) 0.90006(11) 0.22272(7) 0.0268(5) Uani d . 1 . .
C C12 0.99580(19) 0.87888(14) 0.19389(8) 0.0380(6) Uani d . 1 . .
H H12A 1.0573 0.8545 0.2045 0.046 Uiso calc R 1 . .
C C13 0.9696(2) 0.89491(15) 0.14870(8) 0.0448(6) Uani d . 1 . .
H H13A 1.0144 0.8818 0.1278 0.054 Uiso calc R 1 . .
C C14 0.8783(2) 0.93001(15) 0.13348(8) 0.0446(6) Uani d . 1 . .
H H14A 0.8619 0.9392 0.1023 0.054 Uiso calc R 1 . .
C C15 0.81116(19) 0.95166(13) 0.16244(7) 0.0341(5) Uani d . 1 . .
H H15A 0.7495 0.9758 0.1518 0.041 Uiso calc R 1 . .
C C16 0.83743(16) 0.93669(11) 0.20773(7) 0.0263(5) Uani d . 1 . .
C C17 0.47390(18) 0.94909(12) 0.40680(7) 0.0281(5) Uani d . 1 . .
H H17A 0.5410 0.9300 0.4196 0.034 Uiso calc R 1 . .
H H17B 0.4232 0.9104 0.4104 0.034 Uiso calc R 1 . .
C C18 0.44972(16) 1.01602(12) 0.43293(7) 0.0253(4) Uani d . 1 . .
C C19 0.4996(2) 1.08176(13) 0.42855(8) 0.0364(5) Uani d . 1 . .
H H19A 0.5472 1.0854 0.4076 0.044 Uiso calc R 1 . .
C C20 0.4813(2) 1.14228(14) 0.45412(8) 0.0457(7) Uani d . 1 . .
H H20A 0.5174 1.1868 0.4512 0.055 Uiso calc R 1 . .
C C21 0.4112(2) 1.13830(15) 0.48382(8) 0.0457(7) Uani d . 1 . .
H H21A 0.3974 1.1803 0.5009 0.055 Uiso calc R 1 . .
C C22 0.36073(19) 1.07298(17) 0.48872(8) 0.0433(6) Uani d . 1 . .
H H22A 0.3123 1.0699 0.5093 0.052 Uiso calc R 1 . .
C C23 0.38073(18) 1.01153(14) 0.46346(8) 0.0353(5) Uani d . 1 . .
H H23A 0.3468 0.9664 0.4673 0.042 Uiso calc R 1 . .
C C24 1.00640(16) 0.85285(12) 0.29916(7) 0.0283(5) Uani d . 1 . .
H H24A 0.9989 0.8657 0.3306 0.034 Uiso calc R 1 . .
H H24B 1.0747 0.8687 0.2934 0.034 Uiso calc R 1 . .
C C25 0.99832(15) 0.77029(12) 0.29365(7) 0.0252(4) Uani d . 1 . .
C C26 0.91468(17) 0.73262(13) 0.30530(8) 0.0314(5) Uani d . 1 . .
H H26A 0.8608 0.7593 0.3156 0.038 Uiso calc R 1 . .
C C27 0.90888(18) 0.65670(13) 0.30215(8) 0.0355(5) Uani d . 1 . .
H H27A 0.8511 0.6317 0.3101 0.043 Uiso calc R 1 . .
C C28 0.98740(19) 0.61710(13) 0.28745(8) 0.0370(6) Uani d . 1 . .
H H28A 0.9839 0.5649 0.2856 0.044 Uiso calc R 1 . .
C C29 1.07080(19) 0.65395(13) 0.27557(8) 0.0366(5) Uani d . 1 . .
H H29A 1.1248 0.6271 0.2655 0.044 Uiso calc R 1 . .
C C30 1.07551(17) 0.72998(12) 0.27840(7) 0.0302(5) Uani d . 1 . .
H H30A 1.1326 0.7550 0.2697 0.036 Uiso calc R 1 . .
C C31 0.58910(15) 0.82256(11) 0.21604(7) 0.0222(4) Uani d . 1 . .
C C32 0.63884(16) 0.78461(12) 0.25259(7) 0.0277(5) Uani d . 1 . .
H H32A 0.6757 0.8099 0.2771 0.033 Uiso calc R 1 . .
C C33 0.63265(18) 0.70887(12) 0.25184(8) 0.0331(5) Uani d . 1 . .
H H33A 0.6661 0.6814 0.2762 0.040 Uiso calc R 1 . .
C C34 0.57790(18) 0.67173(12) 0.21575(8) 0.0347(5) Uani d . 1 . .
H H34A 0.5748 0.6195 0.2164 0.042 Uiso calc R 1 . .
C C35 0.52805(18) 0.70878(12) 0.17908(8) 0.0309(5) Uani d . 1 . .
H H35A 0.4907 0.6835 0.1547 0.037 Uiso calc R 1 . .
C C36 0.53579(16) 0.78486(11) 0.17999(7) 0.0248(4) Uani d . 1 . .
C C37 0.52721(15) 0.90414(11) 0.16806(7) 0.0216(4) Uani d . 1 . .
C C38 0.50469(17) 0.97679(11) 0.14638(7) 0.0266(5) Uani d . 1 . .
H H38A 0.5411 0.9830 0.1198 0.032 Uiso calc R 1 . .
H H38B 0.4312 0.9829 0.1370 0.032 Uiso calc R 1 . .
C C39 0.53686(17) 1.10210(10) 0.16844(7) 0.0250(4) Uani d . 1 . .
H H39A 0.4662 1.1201 0.1630 0.030 Uiso calc R 1 . .
H H39B 0.5697 1.1102 0.1410 0.030 Uiso calc R 1 . .
C C40 0.59380(15) 1.13949(11) 0.20783(7) 0.0219(4) Uani d . 1 . .
C C41 0.65688(15) 1.22920(11) 0.25217(7) 0.0233(4) Uani d . 1 . .
C C42 0.68580(17) 1.29543(12) 0.27277(8) 0.0296(5) Uani d . 1 . .
H H42A 0.6663 1.3414 0.2592 0.035 Uiso calc R 1 . .
C C43 0.74447(17) 1.29117(12) 0.31400(8) 0.0329(5) Uani d . 1 . .
H H43A 0.7654 1.3352 0.3295 0.039 Uiso calc R 1 . .
C C44 0.77373(17) 1.22329(13) 0.33333(8) 0.0331(5) Uani d . 1 . .
H H44A 0.8144 1.2225 0.3617 0.040 Uiso calc R 1 . .
C C45 0.74529(16) 1.15698(12) 0.31241(7) 0.0283(5) Uani d . 1 . .
H H45A 0.7657 1.1111 0.3258 0.034 Uiso calc R 1 . .
C C46 0.68584(15) 1.16080(11) 0.27114(7) 0.0229(4) Uani d . 1 . .
C C47 0.43576(17) 0.82781(12) 0.10608(7) 0.0290(5) Uani d . 1 . .
H H47A 0.3724 0.8566 0.1050 0.035 Uiso calc R 1 . .
H H47B 0.4171 0.7752 0.1026 0.035 Uiso calc R 1 . .
C C48 0.49104(17) 0.85072(11) 0.06750(7) 0.0282(5) Uani d . 1 . .
C C49 0.5921(2) 0.83515(15) 0.06703(9) 0.0444(6) Uani d . 1 . .
H H49A 0.6287 0.8102 0.0918 0.053 Uiso calc R 1 . .
C C50 0.6408(2) 0.85553(18) 0.03091(10) 0.0568(8) Uani d . 1 . .
H H50A 0.7106 0.8446 0.0311 0.068 Uiso calc R 1 . .
C C51 0.5896(2) 0.89111(16) -0.00503(9) 0.0519(7) Uani d . 1 . .
H H51A 0.6234 0.9051 -0.0297 0.062 Uiso calc R 1 . .
C C52 0.4890(2) 0.90652(18) -0.00514(9) 0.0539(8) Uani d . 1 . .
H H52A 0.4528 0.9310 -0.0302 0.065 Uiso calc R 1 . .
C C53 0.4395(2) 0.88672(15) 0.03101(8) 0.0415(6) Uani d . 1 . .
H H53A 0.3698 0.8980 0.0307 0.050 Uiso calc R 1 . .
C C54 0.54907(17) 1.26622(11) 0.17870(7) 0.0274(5) Uani d . 1 . .
H H54A 0.5462 1.3150 0.1932 0.033 Uiso calc R 1 . .
H H54B 0.4787 1.2501 0.1689 0.033 Uiso calc R 1 . .
C C55 0.60443(17) 1.27339(11) 0.13814(7) 0.0271(5) Uani d . 1 . .
C C56 0.70172(18) 1.30224(12) 0.14248(8) 0.0347(5) Uani d . 1 . .
H H56A 0.7340 1.3163 0.1713 0.042 Uiso calc R 1 . .
C C57 0.7517(2) 1.31053(14) 0.10528(10) 0.0474(7) Uani d . 1 . .
H H57A 0.8179 1.3310 0.1084 0.057 Uiso calc R 1 . .
C C58 0.7055(2) 1.28898(15) 0.06341(9) 0.0495(7) Uani d . 1 . .
H H58A 0.7402 1.2945 0.0378 0.059 Uiso calc R 1 . .
C C59 0.6098(2) 1.25962(14) 0.05872(8) 0.0435(6) Uani d . 1 . .
H H59A 0.5785 1.2447 0.0299 0.052 Uiso calc R 1 . .
C C60 0.55879(19) 1.25165(12) 0.09604(7) 0.0329(5) Uani d . 1 . .
H H60A 0.4926 1.2313 0.0927 0.039 Uiso calc R 1 . .
C C61 0.75450(16) 0.87863(13) -0.10704(7) 0.0311(5) Uani d . 1 . .
C C62 0.80654(17) 0.94103(12) -0.08451(7) 0.0294(5) Uani d . 1 . .
C C63 0.86873(16) 0.93764(13) -0.04457(7) 0.0290(5) Uani d . 1 . .
H H63A 0.8982 0.9811 -0.0311 0.035 Uiso calc R 1 . .
C C64 0.88791(16) 0.86988(12) -0.02421(7) 0.0271(5) Uani d . 1 . .
C C65 0.84019(16) 0.80636(13) -0.04190(7) 0.0290(5) Uani d . 1 . .
H H65A 0.8507 0.7605 -0.0268 0.035 Uiso calc R 1 . .
C C66 0.77756(16) 0.81147(13) -0.08177(7) 0.0300(5) Uani d . 1 . .
C C67 1.07224(18) 0.58171(12) 0.07767(7) 0.0305(5) Uani d . 1 . .
C C68 1.11109(17) 0.62750(13) 0.04350(7) 0.0313(5) Uani d . 1 . .
C C69 1.06011(18) 0.64184(13) 0.00217(7) 0.0324(5) Uani d . 1 . .
H H69A 1.0877 0.6745 -0.0178 0.039 Uiso calc R 1 . .
C C70 0.96760(18) 0.60822(12) -0.01038(7) 0.0296(5) Uani d . 1 . .
C C71 0.92477(17) 0.56267(12) 0.01889(7) 0.0300(5) Uani d . 1 . .
H H71A 0.8616 0.5396 0.0097 0.036 Uiso calc R 1 . .
C C72 0.97367(17) 0.55091(12) 0.06127(7) 0.0281(5) Uani d . 1 . .
C C73 0.75874(19) 0.11133(13) 0.10514(8) 0.0349(5) Uani d . 1 . .
H H73A 0.7651 0.1372 0.1329 0.042 Uiso calc R 1 . .
C C74 0.8282(2) 0.08428(17) 0.03657(8) 0.0492(7) Uani d . 1 . .
H H74A 0.7654 0.0559 0.0306 0.074 Uiso calc R 1 . .
H H74B 0.8863 0.0511 0.0368 0.074 Uiso calc R 1 . .
H H74C 0.8304 0.1214 0.0130 0.074 Uiso calc R 1 . .
C C75 0.9203(2) 0.16543(16) 0.09386(9) 0.0465(6) Uani d . 1 . .
H H75A 0.9143 0.1871 0.1233 0.070 Uiso calc R 1 . .
H H75B 0.9249 0.2048 0.0719 0.070 Uiso calc R 1 . .
H H75C 0.9813 0.1348 0.0959 0.070 Uiso calc R 1 . .
C C76 0.8832(2) 0.72248(16) 0.09019(9) 0.0515(7) Uani d . 1 . .
H H76A 0.9520 0.7353 0.0891 0.062 Uiso calc R 1 . .
C C77 0.7586(3) 0.6747(3) 0.13267(16) 0.1046(17) Uani d . 1 . .
H H77A 0.7158 0.6842 0.1042 0.157 Uiso calc R 1 . .
H H77B 0.7351 0.7046 0.1565 0.157 Uiso calc R 1 . .
H H77C 0.7547 0.6224 0.1404 0.157 Uiso calc R 1 . .
C C78 0.9360(2) 0.68289(18) 0.16708(9) 0.0561(8) Uani d . 1 . .
H H78A 1.0026 0.6972 0.1595 0.084 Uiso calc R 1 . .
H H78B 0.9373 0.6310 0.1760 0.084 Uiso calc R 1 . .
H H78C 0.9187 0.7134 0.1920 0.084 Uiso calc R 1 . .

loop_
_atom_site_aniso_label
_atom_site_aniso_U_11
_atom_site_aniso_U_22
_atom_site_aniso_U_33
_atom_site_aniso_U_12
_atom_site_aniso_U_13
_atom_site_aniso_U_23
Zn 0.02450(13) 0.01631(12) 0.01856(12) 0.00111(9) 0.00018(9) 0.00033(9)
O1 0.0264(8) 0.0458(9) 0.0218(7) 0.0124(7) 0.0040(6) 0.0057(7)
O2 0.0528(10) 0.0166(7) 0.0226(7) -0.0046(7) -0.0045(7) 0.0016(6)
O3 0.0338(9) 0.0574(11) 0.0316(9) 0.0018(8) -0.0076(7) 0.0001(8)
O4 0.129(2) 0.0533(13) 0.0301(10) -0.0022(13) -0.0038(12) 0.0101(9)
O5 0.0720(14) 0.0432(11) 0.0544(12) 0.0265(10) 0.0031(10) -0.0019(10)
O6 0.0460(10) 0.0505(11) 0.0266(8) -0.0021(8) -0.0022(7) -0.0066(8)
O7 0.0463(11) 0.0431(10) 0.0472(10) 0.0030(8) -0.0096(9) 0.0121(8)
O8 0.0605(12) 0.0477(11) 0.0450(10) -0.0182(9) 0.0139(9) -0.0015(9)
O9 0.0435(10) 0.0541(11) 0.0316(9) -0.0091(8) 0.0029(8) -0.0122(8)
O10 0.0508(11) 0.0529(11) 0.0287(8) -0.0126(9) -0.0122(8) 0.0100(8)
O11 0.0347(11) 0.1035(18) 0.0757(15) -0.0012(11) -0.0049(11) 0.0239(14)
O12 0.0586(13) 0.0581(13) 0.0550(12) -0.0234(10) 0.0108(10) -0.0014(10)
O13 0.0759(14) 0.0499(11) 0.0269(9) 0.0046(10) 0.0000(9) 0.0096(8)
O14 0.0495(12) 0.0763(14) 0.0318(9) -0.0010(10) -0.0124(9) -0.0029(9)
O15 0.0534(12) 0.0500(11) 0.0509(11) -0.0184(9) 0.0057(9) 0.0031(9)
O16 0.0498(12) 0.0695(13) 0.0323(9) -0.0053(9) 0.0045(9) 0.0165(9)
O17 0.0411(10) 0.0422(10) 0.0422(10) 0.0029(8) 0.0071(8) 0.0070(8)
O18 0.0608(14) 0.111(2) 0.0582(13) 0.0030(13) -0.0056(11) 0.0370(14)
N1 0.0321(10) 0.0154(8) 0.0183(8) 0.0019(7) -0.0016(7) 0.0000(6)
N2 0.0305(10) 0.0218(8) 0.0184(8) 0.0022(7) 0.0037(7) 0.0006(7)
N3 0.0231(9) 0.0211(8) 0.0228(8) 0.0032(7) 0.0010(7) 0.0002(7)
N4 0.0243(9) 0.0256(9) 0.0243(9) 0.0049(7) 0.0006(7) -0.0002(7)
N5 0.0284(9) 0.0189(8) 0.0189(8) -0.0010(7) 0.0012(7) -0.0001(7)
N6 0.0291(9) 0.0218(9) 0.0219(8) -0.0018(7) 0.0020(7) -0.0020(7)
N7 0.0246(9) 0.0182(8) 0.0221(8) 0.0013(7) 0.0023(7) 0.0004(7)
N8 0.0291(9) 0.0160(8) 0.0245(9) 0.0018(7) 0.0034(7) 0.0029(7)
N9 0.0386(12) 0.0416(12) 0.0361(11) 0.0058(9) -0.0029(9) 0.0026(10)
N10 0.0325(10) 0.0410(12) 0.0245(9) -0.0010(9) 0.0028(8) 0.0022(9)
N11 0.0290(10) 0.0437(12) 0.0322(10) -0.0030(9) 0.0077(8) -0.0056(9)
N12 0.0373(12) 0.0607(15) 0.0307(11) -0.0063(11) 0.0076(9) -0.0013(10)
N13 0.0498(13) 0.0414(12) 0.0249(10) 0.0131(10) -0.0025(9) -0.0001(9)
N14 0.0331(11) 0.0343(11) 0.0348(11) 0.0046(8) 0.0048(9) 0.0047(9)
N15 0.0362(11) 0.0362(11) 0.0273(10) 0.0048(9) 0.0063(8) -0.0021(8)
N16 0.0416(12) 0.0477(13) 0.0398(12) 0.0076(10) 0.0070(10) 0.0092(10)
C1 0.0240(10) 0.0137(9) 0.0256(10) -0.0007(8) 0.0012(8) -0.0011(8)
C2 0.0259(11) 0.0192(9) 0.0238(10) -0.0012(8) 0.0024(9) 0.0003(8)
C3 0.0328(12) 0.0227(11) 0.0291(11) 0.0003(9) -0.0046(9) -0.0008(9)
C4 0.0259(11) 0.0297(11) 0.0367(12) 0.0000(9) 0.0032(10) 0.0002(10)
C5 0.0351(12) 0.0269(11) 0.0279(11) 0.0006(9) 0.0097(9) 0.0008(9)
C6 0.0295(11) 0.0176(10) 0.0235(10) 0.0009(8) 0.0030(9) 0.0002(8)
C7 0.0268(11) 0.0161(9) 0.0208(9) 0.0015(8) 0.0044(8) 0.0006(8)
C8 0.0320(12) 0.0299(11) 0.0188(10) 0.0052(9) 0.0014(9) -0.0029(9)
C9 0.0252(11) 0.0289(11) 0.0230(10) 0.0079(9) -0.0019(9) -0.0017(9)
C10 0.0245(10) 0.0185(10) 0.0257(10) 0.0003(8) -0.0019(8) -0.0023(8)
C11 0.0293(11) 0.0254(11) 0.0261(10) 0.0037(9) 0.0054(9) 0.0025(9)
C12 0.0380(14) 0.0401(13) 0.0368(13) 0.0115(11) 0.0080(11) 0.0048(11)
C13 0.0491(16) 0.0534(16) 0.0345(13) 0.0137(13) 0.0160(12) 0.0061(12)
C14 0.0513(16) 0.0555(16) 0.0287(12) 0.0134(13) 0.0114(11) 0.0105(12)
C15 0.0392(13) 0.0359(13) 0.0270(11) 0.0082(10) 0.0039(10) 0.0075(10)
C16 0.0321(12) 0.0222(10) 0.0252(10) 0.0034(9) 0.0052(9) 0.0017(8)
C17 0.0397(13) 0.0260(11) 0.0188(10) 0.0013(9) 0.0040(9) 0.0033(8)
C18 0.0285(11) 0.0300(11) 0.0169(9) -0.0001(9) 0.0009(8) 0.0014(8)
C19 0.0520(15) 0.0314(12) 0.0269(11) -0.0031(11) 0.0096(11) 0.0001(10)
C20 0.0719(19) 0.0318(13) 0.0346(13) -0.0030(13) 0.0120(13) -0.0065(11)
C21 0.0598(18) 0.0421(15) 0.0346(13) 0.0105(13) 0.0034(13) -0.0143(11)
C22 0.0340(14) 0.0697(19) 0.0272(12) 0.0026(13) 0.0070(10) -0.0159(12)
C23 0.0315(12) 0.0485(14) 0.0261(11) -0.0100(11) 0.0041(10) -0.0056(10)
C24 0.0236(11) 0.0284(11) 0.0309(11) 0.0037(9) -0.0044(9) 0.0000(9)
C25 0.0224(10) 0.0282(11) 0.0243(10) 0.0045(8) -0.0002(8) 0.0026(9)
C26 0.0263(11) 0.0334(12) 0.0350(12) 0.0042(9) 0.0054(10) -0.0006(10)
C27 0.0324(13) 0.0344(13) 0.0409(13) -0.0019(10) 0.0093(11) 0.0037(10)
C28 0.0417(14) 0.0275(12) 0.0420(13) 0.0015(10) 0.0052(11) -0.0013(10)
C29 0.0349(13) 0.0338(13) 0.0425(13) 0.0080(10) 0.0100(11) -0.0029(11)
C30 0.0277(11) 0.0335(12) 0.0299(11) 0.0023(9) 0.0056(9) 0.0016(10)
C31 0.0256(11) 0.0194(10) 0.0224(10) -0.0001(8) 0.0067(8) -0.0004(8)
C32 0.0297(12) 0.0260(11) 0.0274(11) 0.0005(9) 0.0041(9) 0.0013(9)
C33 0.0375(13) 0.0268(11) 0.0357(12) 0.0062(10) 0.0078(10) 0.0098(10)
C34 0.0434(14) 0.0190(10) 0.0435(13) 0.0002(10) 0.0121(11) 0.0025(10)
C35 0.0388(13) 0.0224(11) 0.0330(12) -0.0036(9) 0.0100(10) -0.0056(9)
C36 0.0278(11) 0.0226(10) 0.0252(10) -0.0002(8) 0.0080(9) -0.0013(8)
C37 0.0215(10) 0.0210(10) 0.0225(10) -0.0032(8) 0.0033(8) -0.0027(8)
C38 0.0372(12) 0.0203(10) 0.0202(10) -0.0023(9) -0.0043(9) -0.0021(8)
C39 0.0315(11) 0.0175(10) 0.0253(10) 0.0005(8) 0.0008(9) 0.0041(8)
C40 0.0238(10) 0.0192(10) 0.0235(10) 0.0006(8) 0.0057(8) 0.0035(8)
C41 0.0248(10) 0.0211(10) 0.0257(10) -0.0001(8) 0.0096(8) 0.0004(8)
C42 0.0331(12) 0.0208(10) 0.0362(12) -0.0025(9) 0.0098(10) -0.0010(9)
C43 0.0351(13) 0.0288(12) 0.0363(12) -0.0074(10) 0.0105(10) -0.0114(10)
C44 0.0308(12) 0.0370(13) 0.0308(12) -0.0049(10) 0.0006(10) -0.0050(10)
C45 0.0295(11) 0.0270(11) 0.0280(11) -0.0005(9) 0.0020(9) 0.0022(9)
C46 0.0246(10) 0.0195(10) 0.0252(10) -0.0002(8) 0.0056(8) -0.0005(8)
C47 0.0340(12) 0.0303(11) 0.0218(10) -0.0061(9) 0.0000(9) -0.0059(9)
C48 0.0363(12) 0.0246(11) 0.0238(10) -0.0039(9) 0.0040(9) -0.0070(9)
C49 0.0436(15) 0.0520(16) 0.0393(14) 0.0124(12) 0.0116(12) 0.0091(12)
C50 0.0453(17) 0.073(2) 0.0565(18) 0.0096(15) 0.0234(14) 0.0086(16)
C51 0.064(2) 0.0597(18) 0.0362(14) -0.0078(15) 0.0234(14) 0.0009(13)
C52 0.066(2) 0.0651(19) 0.0297(13) -0.0015(15) 0.0030(13) 0.0097(13)
C53 0.0413(14) 0.0546(16) 0.0268(12) -0.0019(12) -0.0026(11) 0.0018(11)
C54 0.0345(12) 0.0189(10) 0.0289(11) 0.0074(9) 0.0046(9) 0.0073(9)
C55 0.0332(12) 0.0181(10) 0.0312(11) 0.0051(9) 0.0080(9) 0.0080(9)
C56 0.0385(13) 0.0260(11) 0.0392(13) 0.0010(10) 0.0034(11) 0.0089(10)
C57 0.0444(15) 0.0387(14) 0.0626(18) 0.0024(12) 0.0197(14) 0.0162(13)
C58 0.0636(19) 0.0460(16) 0.0440(15) 0.0157(14) 0.0269(14) 0.0154(13)
C59 0.0640(18) 0.0351(13) 0.0316(13) 0.0142(13) 0.0069(12) 0.0051(11)
C60 0.0411(13) 0.0259(11) 0.0311(11) 0.0059(10) 0.0025(10) 0.0054(9)
C61 0.0240(11) 0.0455(13) 0.0242(11) 0.0030(10) 0.0048(9) -0.0030(10)
C62 0.0290(11) 0.0347(12) 0.0251(11) 0.0046(9) 0.0054(9) 0.0014(9)
C63 0.0290(11) 0.0333(12) 0.0258(10) 0.0030(9) 0.0073(9) -0.0041(9)
C64 0.0262(11) 0.0360(12) 0.0195(10) 0.0020(9) 0.0039(9) -0.0021(9)
C65 0.0268(11) 0.0350(12) 0.0267(11) 0.0012(9) 0.0087(9) 0.0003(9)
C66 0.0260(11) 0.0365(12) 0.0279(11) -0.0029(9) 0.0049(9) -0.0039(10)
C67 0.0378(13) 0.0286(11) 0.0244(10) 0.0019(10) 0.0011(10) 0.0007(9)
C68 0.0307(12) 0.0352(12) 0.0273(11) 0.0018(10) 0.0012(9) -0.0011(10)
C69 0.0406(13) 0.0304(12) 0.0267(11) 0.0026(10) 0.0058(10) 0.0009(9)
C70 0.0377(13) 0.0305(12) 0.0195(10) 0.0078(10) -0.0005(9) -0.0004(9)
C71 0.0314(12) 0.0287(11) 0.0288(11) 0.0060(9) -0.0003(9) -0.0052(9)
C72 0.0315(12) 0.0261(11) 0.0269(11) 0.0018(9) 0.0044(9) 0.0028(9)
C73 0.0388(14) 0.0360(13) 0.0310(12) 0.0110(11) 0.0089(11) 0.0037(10)
C74 0.0451(16) 0.0676(19) 0.0355(13) 0.0022(14) 0.0079(12) -0.0147(13)
C75 0.0414(15) 0.0531(16) 0.0456(15) 0.0001(12) 0.0083(12) -0.0095(13)
C76 0.0499(17) 0.0576(18) 0.0472(16) 0.0064(14) 0.0072(14) 0.0097(14)
C77 0.052(2) 0.143(4) 0.117(3) -0.011(2) 0.004(2) 0.079(3)
C78 0.0624(19) 0.0607(19) 0.0432(15) 0.0029(15) -0.0012(14) 0.0041(14)

loop_
_atom_type_symbol
_atom_type_description
_atom_type_scat_dispersion_real
_atom_type_scat_dispersion_imag
_atom_type_scat_source
C C 0.0033 0.0016 'International Tables Vol C Tables 4.2.6.8 and 6.1.1.4'
H H 0.0000 0.0000 'International Tables Vol C Tables 4.2.6.8 and 6.1.1.4'
N N 0.0061 0.0033 'International Tables Vol C Tables 4.2.6.8 and 6.1.1.4'
O O 0.0106 0.0060 'International Tables Vol C Tables 4.2.6.8 and 6.1.1.4'
Zn Zn 0.2839 1.4301 'International Tables Vol C Tables 4.2.6.8 and 6.1.1.4'

loop_
_geom_angle_atom_site_label_1
_geom_angle_atom_site_label_2
_geom_angle_atom_site_label_3
_geom_angle_site_symmetry_1
_geom_angle_site_symmetry_3
_geom_angle
_geom_angle_publ_flag
N1 Zn N3 . . 136.28(6) ?
N1 Zn N7 . . 100.17(6) ?
N3 Zn N7 . . 105.03(7) ?
N1 Zn N5 . . 93.77(6) ?
N3 Zn N5 . . 90.27(7) ?
N7 Zn N5 . . 138.74(6) ?
N1 Zn O2 . . 102.74(6) ?
N3 Zn O2 . . 119.08(6) ?
N7 Zn O2 . . 70.51(5) ?
N5 Zn O2 . . 68.58(5) ?
N1 Zn O1 . . 70.02(6) ?
N3 Zn O1 . . 69.62(6) ?
N7 Zn O1 . . 103.72(6) ?
N5 Zn O1 . . 117.55(6) ?
O2 Zn O1 . . 170.22(5) ?
C9 O1 C8 . . 116.46(15) ?
C9 O1 Zn . . 120.42(12) ?
C8 O1 Zn . . 120.22(11) ?
C39 O2 C38 . . 116.10(15) ?
C39 O2 Zn . . 120.11(11) ?
C38 O2 Zn . . 121.75(12) ?
C7 N1 C1 . . 105.49(17) ?
C7 N1 Zn . . 122.89(14) ?
C1 N1 Zn . . 131.60(13) ?
C7 N2 C6 . . 107.08(16) ?
C7 N2 C17 . . 127.81(17) ?
C6 N2 C17 . . 125.09(18) ?
C10 N3 C16 . . 105.64(17) ?
C10 N3 Zn . . 122.61(14) ?
C16 N3 Zn . . 130.32(13) ?
C10 N4 C11 . . 106.96(16) ?
C10 N4 C24 . . 127.20(18) ?
C11 N4 C24 . . 125.60(18) ?
C37 N5 C31 . . 105.30(16) ?
C37 N5 Zn . . 123.62(13) ?
C31 N5 Zn . . 131.04(13) ?
C37 N6 C36 . . 106.55(16) ?
C37 N6 C47 . . 125.96(17) ?
C36 N6 C47 . . 127.46(17) ?
C40 N7 C46 . . 104.82(16) ?
C40 N7 Zn . . 120.92(13) ?
C46 N7 Zn . . 133.90(13) ?
C40 N8 C41 . . 107.03(16) ?
C40 N8 C54 . . 125.72(17) ?
C41 N8 C54 . . 127.25(17) ?
O4 N9 O5 . . 122.9(2) ?
O4 N9 C62 . . 118.8(2) ?
O5 N9 C62 . . 118.2(2) ?
O7 N10 O6 . . 123.45(18) ?
O7 N10 C64 . . 118.59(19) ?
O6 N10 C64 . . 117.94(19) ?
O8 N11 O9 . . 123.0(2) ?
O8 N11 C66 . . 118.47(19) ?
O9 N11 C66 . . 118.5(2) ?
O12 N12 O11 . . 122.6(2) ?
O12 N12 C68 . . 118.7(2) ?
O11 N12 C68 . . 118.7(2) ?
O14 N13 O13 . . 123.07(19) ?
O14 N13 C70 . . 118.5(2) ?
O13 N13 C70 . . 118.4(2) ?
O16 N14 O15 . . 122.0(2) ?
O16 N14 C72 . . 119.84(19) ?
O15 N14 C72 . . 118.16(19) ?
C73 N15 C75 . . 122.3(2) ?
C73 N15 C74 . . 120.9(2) ?
C75 N15 C74 . . 116.8(2) ?
C76 N16 C77 . . 120.0(3) ?
C76 N16 C78 . . 122.3(3) ?
C77 N16 C78 . . 117.6(3) ?
N1 C1 C2 . . 131.6(2) ?
N1 C1 C6 . . 108.92(17) ?
C2 C1 C6 . . 119.47(19) ?
C3 C2 C1 . . 117.9(2) ?
C3 C2 H2A . . 121.0 ?
C1 C2 H2A . . 121.0 ?
C2 C3 C4 . . 121.7(2) ?
C2 C3 H3A . . 119.1 ?
C4 C3 H3A . . 119.1 ?
C5 C4 C3 . . 121.6(2) ?
C5 C4 H4A . . 119.2 ?
C3 C4 H4A . . 119.2 ?
C4 C5 C6 . . 116.2(2) ?
C4 C5 H5A . . 121.9 ?
C6 C5 H5A . . 121.9 ?
C5 C6 N2 . . 131.5(2) ?
C5 C6 C1 . . 123.02(19) ?
N2 C6 C1 . . 105.40(18) ?
N1 C7 N2 . . 113.09(17) ?
N1 C7 C8 . . 122.55(19) ?
N2 C7 C8 . . 124.35(17) ?
O1 C8 C7 . . 104.16(15) ?
O1 C8 H8A . . 110.9 ?
C7 C8 H8A . . 110.9 ?
O1 C8 H8B . . 110.9 ?
C7 C8 H8B . . 110.9 ?
H8A C8 H8B . . 108.9 ?
O1 C9 C10 . . 103.69(15) ?
O1 C9 H9A . . 111.0 ?
C10 C9 H9A . . 111.0 ?
O1 C9 H9B . . 111.0 ?
C10 C9 H9B . . 111.0 ?
H9A C9 H9B . . 109.0 ?
N3 C10 N4 . . 112.73(18) ?
N3 C10 C9 . . 122.59(18) ?
N4 C10 C9 . . 124.67(17) ?
C12 C11 N4 . . 132.0(2) ?
C12 C11 C16 . . 122.4(2) ?
N4 C11 C16 . . 105.60(18) ?
C11 C12 C13 . . 116.7(2) ?
C11 C12 H12A . . 121.6 ?
C13 C12 H12A . . 121.6 ?
C12 C13 C14 . . 121.1(2) ?
C12 C13 H13A . . 119.5 ?
C14 C13 H13A . . 119.5 ?
C15 C14 C13 . . 122.0(2) ?
C15 C14 H14A . . 119.0 ?
C13 C14 H14A . . 119.0 ?
C14 C15 C16 . . 117.2(2) ?
C14 C15 H15A . . 121.4 ?
C16 C15 H15A . . 121.4 ?
C15 C16 N3 . . 130.4(2) ?
C15 C16 C11 . . 120.5(2) ?
N3 C16 C11 . . 109.05(17) ?
N2 C17 C18 . . 113.49(17) ?
N2 C17 H17A . . 108.9 ?
C18 C17 H17A . . 108.9 ?
N2 C17 H17B . . 108.9 ?
C18 C17 H17B . . 108.9 ?
H17A C17 H17B . . 107.7 ?
C19 C18 C23 . . 118.9(2) ?
C19 C18 C17 . . 120.8(2) ?
C23 C18 C17 . . 120.2(2) ?
C20 C19 C18 . . 121.0(2) ?
C20 C19 H19A . . 119.5 ?
C18 C19 H19A . . 119.5 ?
C21 C20 C19 . . 120.1(2) ?
C21 C20 H20A . . 119.9 ?
C19 C20 H20A . . 119.9 ?
C20 C21 C22 . . 119.7(2) ?
C20 C21 H21A . . 120.2 ?
C22 C21 H21A . . 120.2 ?
C21 C22 C23 . . 120.1(2) ?
C21 C22 H22A . . 120.0 ?
C23 C22 H22A . . 120.0 ?
C18 C23 C22 . . 120.2(2) ?
C18 C23 H23A . . 119.9 ?
C22 C23 H23A . . 119.9 ?
N4 C24 C25 . . 113.52(16) ?
N4 C24 H24A . . 108.9 ?
C25 C24 H24A . . 108.9 ?
N4 C24 H24B . . 108.9 ?
C25 C24 H24B . . 108.9 ?
H24A C24 H24B . . 107.7 ?
C30 C25 C26 . . 118.4(2) ?
C30 C25 C24 . . 121.0(2) ?
C26 C25 C24 . . 120.6(2) ?
C27 C26 C25 . . 120.9(2) ?
C27 C26 H26A . . 119.6 ?
C25 C26 H26A . . 119.6 ?
C28 C27 C26 . . 120.0(2) ?
C28 C27 H27A . . 120.0 ?
C26 C27 H27A . . 120.0 ?
C29 C28 C27 . . 119.6(2) ?
C29 C28 H28A . . 120.2 ?
C27 C28 H28A . . 120.2 ?
C28 C29 C30 . . 119.9(2) ?
C28 C29 H29A . . 120.0 ?
C30 C29 H29A . . 120.0 ?
C25 C30 C29 . . 121.1(2) ?
C25 C30 H30A . . 119.4 ?
C29 C30 H30A . . 119.4 ?
N5 C31 C32 . . 130.01(18) ?
N5 C31 C36 . . 109.11(17) ?
C32 C31 C36 . . 120.88(19) ?
C33 C32 C31 . . 117.4(2) ?
C33 C32 H32A . . 121.3 ?
C31 C32 H32A . . 121.3 ?
C32 C33 C34 . . 121.2(2) ?
C32 C33 H33A . . 119.4 ?
C34 C33 H33A . . 119.4 ?
C35 C34 C33 . . 122.1(2) ?
C35 C34 H34A . . 119.0 ?
C33 C34 H34A . . 119.0 ?
C34 C35 C36 . . 116.2(2) ?
C34 C35 H35A . . 121.9 ?
C36 C35 H35A . . 121.9 ?
C35 C36 N6 . . 131.91(19) ?
C35 C36 C31 . . 122.2(2) ?
N6 C36 C31 . . 105.83(17) ?
N5 C37 N6 . . 113.21(17) ?
N5 C37 C38 . . 122.02(17) ?
N6 C37 C38 . . 124.75(17) ?
O2 C38 C37 . . 103.06(15) ?
O2 C38 H38A . . 111.2 ?
C37 C38 H38A . . 111.2 ?
O2 C38 H38B . . 111.2 ?
C37 C38 H38B . . 111.2 ?
H38A C38 H38B . . 109.1 ?
O2 C39 C40 . . 103.83(15) ?
O2 C39 H39A . . 111.0 ?
C40 C39 H39A . . 111.0 ?
O2 C39 H39B . . 111.0 ?
C40 C39 H39B . . 111.0 ?
H39A C39 H39B . . 109.0 ?
N7 C40 N8 . . 113.58(17) ?
N7 C40 C39 . . 124.14(17) ?
N8 C40 C39 . . 122.28(17) ?
C42 C41 N8 . . 131.64(19) ?
C42 C41 C46 . . 122.83(19) ?
N8 C41 C46 . . 105.53(17) ?
C43 C42 C41 . . 116.5(2) ?
C43 C42 H42A . . 121.8 ?
C41 C42 H42A . . 121.8 ?
C42 C43 C44 . . 121.2(2) ?
C42 C43 H43A . . 119.4 ?
C44 C43 H43A . . 119.4 ?
C45 C44 C43 . . 122.1(2) ?
C45 C44 H44A . . 118.9 ?
C43 C44 H44A . . 118.9 ?
C46 C45 C44 . . 116.97(19) ?
C46 C45 H45A . . 121.5 ?
C44 C45 H45A . . 121.5 ?
C45 C46 C41 . . 120.34(19) ?
C45 C46 N7 . . 130.63(18) ?
C41 C46 N7 . . 109.03(17) ?
N6 C47 C48 . . 112.66(18) ?
N6 C47 H47A . . 109.1 ?
C48 C47 H47A . . 109.1 ?
N6 C47 H47B . . 109.1 ?
C48 C47 H47B . . 109.1 ?
H47A C47 H47B . . 107.8 ?
C49 C48 C53 . . 118.5(2) ?
C49 C48 C47 . . 121.6(2) ?
C53 C48 C47 . . 119.9(2) ?
C48 C49 C50 . . 120.6(2) ?
C48 C49 H49A . . 119.7 ?
C50 C49 H49A . . 119.7 ?
C51 C50 C49 . . 120.6(3) ?
C51 C50 H50A . . 119.7 ?
C49 C50 H50A . . 119.7 ?
C50 C51 C52 . . 119.4(3) ?
C50 C51 H51A . . 120.3 ?
C52 C51 H51A . . 120.3 ?
C51 C52 C53 . . 120.5(3) ?
C51 C52 H52A . . 119.8 ?
C53 C52 H52A . . 119.8 ?
C48 C53 C52 . . 120.4(3) ?
C48 C53 H53A . . 119.8 ?
C52 C53 H53A . . 119.8 ?
N8 C54 C55 . . 112.29(17) ?
N8 C54 H54A . . 109.1 ?
C55 C54 H54A . . 109.1 ?
N8 C54 H54B . . 109.1 ?
C55 C54 H54B . . 109.1 ?
H54A C54 H54B . . 107.9 ?
C56 C55 C60 . . 119.3(2) ?
C56 C55 C54 . . 120.2(2) ?
C60 C55 C54 . . 120.5(2) ?
C57 C56 C55 . . 120.4(2) ?
C57 C56 H56A . . 119.8 ?
C55 C56 H56A . . 119.8 ?
C56 C57 C58 . . 120.0(3) ?
C56 C57 H57A . . 120.0 ?
C58 C57 H57A . . 120.0 ?
C59 C58 C57 . . 120.2(3) ?
C59 C58 H58A . . 119.9 ?
C57 C58 H58A . . 119.9 ?
C58 C59 C60 . . 120.0(2) ?
C58 C59 H59A . . 120.0 ?
C60 C59 H59A . . 120.0 ?
C59 C60 C55 . . 120.1(2) ?
C59 C60 H60A . . 120.0 ?
C55 C60 H60A . . 120.0 ?
O3 C61 C66 . . 125.1(2) ?
O3 C61 C62 . . 123.9(2) ?
C66 C61 C62 . . 110.90(18) ?
C63 C62 C61 . . 125.0(2) ?
C63 C62 N9 . . 116.7(2) ?
C61 C62 N9 . . 118.23(19) ?
C62 C63 C64 . . 119.0(2) ?
C62 C63 H63A . . 120.5 ?
C64 C63 H63A . . 120.5 ?
C63 C64 C65 . . 121.30(19) ?
C63 C64 N10 . . 119.04(19) ?
C65 C64 N10 . . 119.6(2) ?
C66 C65 C64 . . 118.4(2) ?
C66 C65 H65A . . 120.8 ?
C64 C65 H65A . . 120.8 ?
C65 C66 C61 . . 125.4(2) ?
C65 C66 N11 . . 116.5(2) ?
C61 C66 N11 . . 117.96(18) ?
O10 C67 C72 . . 125.2(2) ?
O10 C67 C68 . . 123.3(2) ?
C72 C67 C68 . . 111.43(18) ?
C69 C68 N12 . . 117.3(2) ?
C69 C68 C67 . . 124.5(2) ?
N12 C68 C67 . . 118.18(19) ?
C68 C69 C70 . . 119.2(2) ?
C68 C69 H69A . . 120.4 ?
C70 C69 H69A . . 120.4 ?
C71 C70 C69 . . 121.07(19) ?
C71 C70 N13 . . 118.8(2) ?
C69 C70 N13 . . 120.0(2) ?
C72 C71 C70 . . 119.8(2) ?
C72 C71 H71A . . 120.1 ?
C70 C71 H71A . . 120.1 ?
C71 C72 N14 . . 116.2(2) ?
C71 C72 C67 . . 123.8(2) ?
N14 C72 C67 . . 119.92(18) ?
O17 C73 N15 . . 126.3(2) ?
O17 C73 H73A . . 116.8 ?
N15 C73 H73A . . 116.8 ?
N15 C74 H74A . . 109.5 ?
N15 C74 H74B . . 109.5 ?
H74A C74 H74B . . 109.5 ?
N15 C74 H74C . . 109.5 ?
H74A C74 H74C . . 109.5 ?
H74B C74 H74C . . 109.5 ?
N15 C75 H75A . . 109.5 ?
N15 C75 H75B . . 109.5 ?
H75A C75 H75B . . 109.5 ?
N15 C75 H75C . . 109.5 ?
H75A C75 H75C . . 109.5 ?
H75B C75 H75C . . 109.5 ?
O18 C76 N16 . . 126.2(3) ?
O18 C76 H76A . . 116.9 ?
N16 C76 H76A . . 116.9 ?
N16 C77 H77A . . 109.5 ?
N16 C77 H77B . . 109.5 ?
H77A C77 H77B . . 109.5 ?
N16 C77 H77C . . 109.5 ?
H77A C77 H77C . . 109.5 ?
H77B C77 H77C . . 109.5 ?
N16 C78 H78A . . 109.5 ?
N16 C78 H78B . . 109.5 ?
H78A C78 H78B . . 109.5 ?
N16 C78 H78C . . 109.5 ?
H78A C78 H78C . . 109.5 ?
H78B C78 H78C . . 109.5 ?

loop_
_geom_bond_atom_site_label_1
_geom_bond_atom_site_label_2
_geom_bond_site_symmetry_2
_geom_bond_distance
_geom_bond_publ_flag
Zn N1 . 2.0974(18) ?
Zn N3 . 2.0988(17) ?
Zn N7 . 2.1106(16) ?
Zn N5 . 2.1164(16) ?
Zn O2 . 2.3533(14) ?
Zn O1 . 2.3567(14) ?
O1 C9 . 1.420(2) ?
O1 C8 . 1.417(3) ?
O2 C39 . 1.409(2) ?
O2 C38 . 1.412(2) ?
O3 C61 . 1.244(3) ?
O4 N9 . 1.215(3) ?
O5 N9 . 1.222(3) ?
O6 N10 . 1.233(2) ?
O7 N10 . 1.226(3) ?
O8 N11 . 1.227(3) ?
O9 N11 . 1.233(2) ?
O10 C67 . 1.234(2) ?
O11 N12 . 1.220(3) ?
O12 N12 . 1.217(3) ?
O13 N13 . 1.239(3) ?
O14 N13 . 1.234(3) ?
O15 N14 . 1.232(3) ?
O16 N14 . 1.226(3) ?
O17 C73 . 1.227(3) ?
O18 C76 . 1.211(3) ?
N1 C7 . 1.324(2) ?
N1 C1 . 1.396(3) ?
N2 C7 . 1.347(3) ?
N2 C6 . 1.396(3) ?
N2 C17 . 1.474(2) ?
N3 C10 . 1.322(2) ?
N3 C16 . 1.394(3) ?
N4 C10 . 1.358(3) ?
N4 C11 . 1.391(3) ?
N4 C24 . 1.472(3) ?
N5 C37 . 1.322(2) ?
N5 C31 . 1.390(2) ?
N6 C37 . 1.350(2) ?
N6 C36 . 1.390(3) ?
N6 C47 . 1.465(2) ?
N7 C40 . 1.321(2) ?
N7 C46 . 1.407(3) ?
N8 C40 . 1.347(2) ?
N8 C41 . 1.392(3) ?
N8 C54 . 1.470(2) ?
N9 C62 . 1.456(3) ?
N10 C64 . 1.443(3) ?
N11 C66 . 1.457(3) ?
N12 C68 . 1.454(3) ?
N13 C70 . 1.441(3) ?
N14 C72 . 1.456(3) ?
N15 C73 . 1.322(3) ?
N15 C75 . 1.450(3) ?
N15 C74 . 1.449(3) ?
N16 C76 . 1.326(3) ?
N16 C77 . 1.423(4) ?
N16 C78 . 1.453(3) ?
C1 C2 . 1.400(3) ?
C1 C6 . 1.405(3) ?
C2 C3 . 1.372(3) ?
C2 H2A . 0.9500 ?
C3 C4 . 1.403(3) ?
C3 H3A . 0.9500 ?
C4 C5 . 1.384(3) ?
C4 H4A . 0.9500 ?
C5 C6 . 1.388(3) ?
C5 H5A . 0.9500 ?
C7 C8 . 1.492(3) ?
C8 H8A . 0.9900 ?
C8 H8B . 0.9900 ?
C9 C10 . 1.488(3) ?
C9 H9A . 0.9900 ?
C9 H9B . 0.9900 ?
C11 C12 . 1.382(3) ?
C11 C16 . 1.402(3) ?
C12 C13 . 1.388(3) ?
C12 H12A . 0.9500 ?
C13 C14 . 1.398(4) ?
C13 H13A . 0.9500 ?
C14 C15 . 1.381(3) ?
C14 H14A . 0.9500 ?
C15 C16 . 1.387(3) ?
C15 H15A . 0.9500 ?
C17 C18 . 1.504(3) ?
C17 H17A . 0.9900 ?
C17 H17B . 0.9900 ?
C18 C19 . 1.381(3) ?
C18 C23 . 1.380(3) ?
C19 C20 . 1.380(3) ?
C19 H19A . 0.9500 ?
C20 C21 . 1.373(4) ?
C20 H20A . 0.9500 ?
C21 C22 . 1.381(4) ?
C21 H21A . 0.9500 ?
C22 C23 . 1.394(4) ?
C22 H22A . 0.9500 ?
C23 H23A . 0.9500 ?
C24 C25 . 1.511(3) ?
C24 H24A . 0.9900 ?
C24 H24B . 0.9900 ?
C25 C30 . 1.387(3) ?
C25 C26 . 1.389(3) ?
C26 C27 . 1.384(3) ?
C26 H26A . 0.9500 ?
C27 C28 . 1.387(3) ?
C27 H27A . 0.9500 ?
C28 C29 . 1.382(4) ?
C28 H28A . 0.9500 ?
C29 C30 . 1.384(3) ?
C29 H29A . 0.9500 ?
C30 H30A . 0.9500 ?
C31 C32 . 1.391(3) ?
C31 C36 . 1.396(3) ?
C32 C33 . 1.378(3) ?
C32 H32A . 0.9500 ?
C33 C34 . 1.400(3) ?
C33 H33A . 0.9500 ?
C34 C35 . 1.386(3) ?
C34 H34A . 0.9500 ?
C35 C36 . 1.386(3) ?
C35 H35A . 0.9500 ?
C37 C38 . 1.485(3) ?
C38 H38A . 0.9900 ?
C38 H38B . 0.9900 ?
C39 C40 . 1.486(3) ?
C39 H39A . 0.9900 ?
C39 H39B . 0.9900 ?
C41 C42 . 1.385(3) ?
C41 C46 . 1.400(3) ?
C42 C43 . 1.380(3) ?
C42 H42A . 0.9500 ?
C43 C44 . 1.397(3) ?
C43 H43A . 0.9500 ?
C44 C45 . 1.389(3) ?
C44 H44A . 0.9500 ?
C45 C46 . 1.385(3) ?
C45 H45A . 0.9500 ?
C47 C48 . 1.507(3) ?
C47 H47A . 0.9900 ?
C47 H47B . 0.9900 ?
C48 C49 . 1.378(3) ?
C48 C53 . 1.381(3) ?
C49 C50 . 1.382(4) ?
C49 H49A . 0.9500 ?
C50 C51 . 1.364(4) ?
C50 H50A . 0.9500 ?
C51 C52 . 1.369(4) ?
C51 H51A . 0.9500 ?
C52 C53 . 1.386(4) ?
C52 H52A . 0.9500 ?
C53 H53A . 0.9500 ?
C54 C55 . 1.507(3) ?
C54 H54A . 0.9900 ?
C54 H54B . 0.9900 ?
C55 C56 . 1.389(3) ?
C55 C60 . 1.389(3) ?
C56 C57 . 1.379(4) ?
C56 H56A . 0.9500 ?
C57 C58 . 1.384(4) ?
C57 H57A . 0.9500 ?
C58 C59 . 1.373(4) ?
C58 H58A . 0.9500 ?
C59 C60 . 1.389(4) ?
C59 H59A . 0.9500 ?
C60 H60A . 0.9500 ?
C61 C66 . 1.449(3) ?
C61 C62 . 1.450(3) ?
C62 C63 . 1.370(3) ?
C63 C64 . 1.384(3) ?
C63 H63A . 0.9500 ?
C64 C65 . 1.390(3) ?
C65 C66 . 1.373(3) ?
C65 H65A . 0.9500 ?
C67 C72 . 1.455(3) ?
C67 C68 . 1.465(3) ?
C68 C69 . 1.362(3) ?
C69 C70 . 1.384(3) ?
C69 H69A . 0.9500 ?
C70 C71 . 1.382(3) ?
C71 C72 . 1.371(3) ?
C71 H71A . 0.9500 ?
C73 H73A . 0.9500 ?
C74 H74A . 0.9800 ?
C74 H74B . 0.9800 ?
C74 H74C . 0.9800 ?
C75 H75A . 0.9800 ?
C75 H75B . 0.9800 ?
C75 H75C . 0.9800 ?
C76 H76A . 0.9500 ?
C77 H77A . 0.9800 ?
C77 H77B . 0.9800 ?
C77 H77C . 0.9800 ?
C78 H78A . 0.9800 ?
C78 H78B . 0.9800 ?
C78 H78C . 0.9800 ?

loop_
_geom_torsion_atom_site_label_1
_geom_torsion_atom_site_label_2
_geom_torsion_atom_site_label_3
_geom_torsion_atom_site_label_4
_geom_torsion_site_symmetry_1
_geom_torsion_site_symmetry_2
_geom_torsion_site_symmetry_3
_geom_torsion_site_symmetry_4
_geom_torsion
_geom_torsion_publ_flag
N1 Zn O1 C9 . . . . 156.43(16) ?
N3 Zn O1 C9 . . . . -6.37(15) ?
N7 Zn O1 C9 . . . . -107.57(15) ?
N5 Zn O1 C9 . . . . 72.79(16) ?
N1 Zn O1 C8 . . . . -3.60(14) ?
N3 Zn O1 C8 . . . . -166.40(16) ?
N7 Zn O1 C8 . . . . 92.41(15) ?
N5 Zn O1 C8 . . . . -87.24(15) ?
N1 Zn O2 C39 . . . . 100.04(16) ?
N3 Zn O2 C39 . . . . -93.16(16) ?
N7 Zn O2 C39 . . . . 3.61(15) ?
N5 Zn O2 C39 . . . . -170.90(17) ?
N1 Zn O2 C38 . . . . -96.86(16) ?
N3 Zn O2 C38 . . . . 69.94(17) ?
N7 Zn O2 C38 . . . . 166.71(18) ?
N5 Zn O2 C38 . . . . -7.80(16) ?
N3 Zn N1 C7 . . . . 26.50(19) ?
N7 Zn N1 C7 . . . . -98.16(15) ?
N5 Zn N1 C7 . . . . 120.85(15) ?
O2 Zn N1 C7 . . . . -170.28(14) ?
O1 Zn N1 C7 . . . . 2.86(14) ?
N3 Zn N1 C1 . . . . -155.33(15) ?
N7 Zn N1 C1 . . . . 80.02(17) ?
N5 Zn N1 C1 . . . . -60.98(17) ?
O2 Zn N1 C1 . . . . 7.89(17) ?
O1 Zn N1 C1 . . . . -178.97(18) ?
N1 Zn N3 C10 . . . . -14.3(2) ?
N7 Zn N3 C10 . . . . 108.75(16) ?
N5 Zn N3 C10 . . . . -110.03(16) ?
O2 Zn N3 C10 . . . . -175.49(14) ?
O1 Zn N3 C10 . . . . 9.42(15) ?
N1 Zn N3 C16 . . . . 150.02(16) ?
N7 Zn N3 C16 . . . . -86.95(18) ?
N5 Zn N3 C16 . . . . 54.28(18) ?
O2 Zn N3 C16 . . . . -11.2(2) ?
O1 Zn N3 C16 . . . . 173.72(19) ?
N1 Zn N5 C37 . . . . 104.08(17) ?
N3 Zn N5 C37 . . . . -119.49(17) ?
N7 Zn N5 C37 . . . . -6.0(2) ?
O2 Zn N5 C37 . . . . 1.86(16) ?
O1 Zn N5 C37 . . . . 173.48(15) ?
N1 Zn N5 C31 . . . . -73.21(18) ?
N3 Zn N5 C31 . . . . 63.22(18) ?
N7 Zn N5 C31 . . . . 176.72(16) ?
O2 Zn N5 C31 . . . . -175.4(2) ?
O1 Zn N5 C31 . . . . -3.8(2) ?
N1 Zn N7 C40 . . . . -98.91(16) ?
N3 Zn N7 C40 . . . . 117.15(16) ?
N5 Zn N7 C40 . . . . 8.9(2) ?
O2 Zn N7 C40 . . . . 1.12(15) ?
O1 Zn N7 C40 . . . . -170.64(15) ?
N1 Zn N7 C46 . . . . 73.14(19) ?
N3 Zn N7 C46 . . . . -70.8(2) ?
N5 Zn N7 C46 . . . . -179.06(17) ?
O2 Zn N7 C46 . . . . 173.2(2) ?
O1 Zn N7 C46 . . . . 1.4(2) ?
C7 N1 C1 C2 . . . . 179.1(2) ?
Zn N1 C1 C2 . . . . 0.7(3) ?
C7 N1 C1 C6 . . . . 0.9(2) ?
Zn N1 C1 C6 . . . . -177.48(13) ?
N1 C1 C2 C3 . . . . -176.82(19) ?
C6 C1 C2 C3 . . . . 1.2(3) ?
C1 C2 C3 C4 . . . . 0.1(3) ?
C2 C3 C4 C5 . . . . -1.1(3) ?
C3 C4 C5 C6 . . . . 0.7(3) ?
C4 C5 C6 N2 . . . . 178.4(2) ?
C4 C5 C6 C1 . . . . 0.7(3) ?
C7 N2 C6 C5 . . . . -176.6(2) ?
C17 N2 C6 C5 . . . . 5.1(3) ?
C7 N2 C6 C1 . . . . 1.3(2) ?
C17 N2 C6 C1 . . . . -176.92(17) ?
N1 C1 C6 C5 . . . . 176.77(18) ?
C2 C1 C6 C5 . . . . -1.7(3) ?
N1 C1 C6 N2 . . . . -1.4(2) ?
C2 C1 C6 N2 . . . . -179.86(17) ?
C1 N1 C7 N2 . . . . -0.1(2) ?
Zn N1 C7 N2 . . . . 178.52(12) ?
C1 N1 C7 C8 . . . . 179.30(18) ?
Zn N1 C7 C8 . . . . -2.1(3) ?
C6 N2 C7 N1 . . . . -0.8(2) ?
C17 N2 C7 N1 . . . . 177.36(18) ?
C6 N2 C7 C8 . . . . 179.82(18) ?
C17 N2 C7 C8 . . . . -2.0(3) ?
C9 O1 C8 C7 . . . . -157.35(17) ?
Zn O1 C8 C7 . . . . 3.4(2) ?
N1 C7 C8 O1 . . . . -1.1(3) ?
N2 C7 C8 O1 . . . . 178.20(18) ?
C8 O1 C9 C10 . . . . 163.49(17) ?
Zn O1 C9 C10 . . . . 2.7(2) ?
C16 N3 C10 N4 . . . . 0.4(2) ?
Zn N3 C10 N4 . . . . 168.07(13) ?
C16 N3 C10 C9 . . . . -179.99(19) ?
Zn N3 C10 C9 . . . . -12.4(3) ?
C11 N4 C10 N3 . . . . 0.2(2) ?
C24 N4 C10 N3 . . . . -174.32(18) ?
C11 N4 C10 C9 . . . . -179.35(19) ?
C24 N4 C10 C9 . . . . 6.1(3) ?
O1 C9 C10 N3 . . . . 5.4(3) ?
O1 C9 C10 N4 . . . . -175.12(19) ?
C10 N4 C11 C12 . . . . 177.9(2) ?
C24 N4 C11 C12 . . . . -7.4(4) ?
C10 N4 C11 C16 . . . . -0.8(2) ?
C24 N4 C11 C16 . . . . 173.88(19) ?
N4 C11 C12 C13 . . . . -179.2(2) ?
C16 C11 C12 C13 . . . . -0.7(4) ?
C11 C12 C13 C14 . . . . -0.7(4) ?
C12 C13 C14 C15 . . . . 1.3(4) ?
C13 C14 C15 C16 . . . . -0.5(4) ?
C14 C15 C16 N3 . . . . 178.3(2) ?
C14 C15 C16 C11 . . . . -0.9(3) ?
C10 N3 C16 C15 . . . . 179.8(2) ?
Zn N3 C16 C15 . . . . 13.5(3) ?
C10 N3 C16 C11 . . . . -0.9(2) ?
Zn N3 C16 C11 . . . . -167.23(14) ?
C12 C11 C16 C15 . . . . 1.5(3) ?
N4 C11 C16 C15 . . . . -179.6(2) ?
C12 C11 C16 N3 . . . . -177.8(2) ?
N4 C11 C16 N3 . . . . 1.1(2) ?
C7 N2 C17 C18 . . . . 107.5(2) ?
C6 N2 C17 C18 . . . . -74.6(3) ?
N2 C17 C18 C19 . . . . -49.2(3) ?
N2 C17 C18 C23 . . . . 134.1(2) ?
C23 C18 C19 C20 . . . . 0.0(3) ?
C17 C18 C19 C20 . . . . -176.7(2) ?
C18 C19 C20 C21 . . . . -1.4(4) ?
C19 C20 C21 C22 . . . . 1.5(4) ?
C20 C21 C22 C23 . . . . -0.3(4) ?
C19 C18 C23 C22 . . . . 1.2(3) ?
C17 C18 C23 C22 . . . . 178.0(2) ?
C21 C22 C23 C18 . . . . -1.1(4) ?
C10 N4 C24 C25 . . . . 103.3(2) ?
C11 N4 C24 C25 . . . . -70.3(3) ?
N4 C24 C25 C30 . . . . 115.6(2) ?
N4 C24 C25 C26 . . . . -66.7(3) ?
C30 C25 C26 C27 . . . . 0.6(3) ?
C24 C25 C26 C27 . . . . -177.2(2) ?
C25 C26 C27 C28 . . . . 0.3(3) ?
C26 C27 C28 C29 . . . . -0.6(4) ?
C27 C28 C29 C30 . . . . 0.0(4) ?
C26 C25 C30 C29 . . . . -1.2(3) ?
C24 C25 C30 C29 . . . . 176.5(2) ?
C28 C29 C30 C25 . . . . 0.9(4) ?
C37 N5 C31 C32 . . . . 179.4(2) ?
Zn N5 C31 C32 . . . . -3.0(3) ?
C37 N5 C31 C36 . . . . -0.1(2) ?
Zn N5 C31 C36 . . . . 177.52(15) ?
N5 C31 C32 C33 . . . . -179.9(2) ?
C36 C31 C32 C33 . . . . -0.5(3) ?
C31 C32 C33 C34 . . . . -0.3(3) ?
C32 C33 C34 C35 . . . . 0.4(4) ?
C33 C34 C35 C36 . . . . 0.3(4) ?
C34 C35 C36 N6 . . . . -179.6(2) ?
C34 C35 C36 C31 . . . . -1.1(3) ?
C37 N6 C36 C35 . . . . 179.4(2) ?
C47 N6 C36 C35 . . . . -2.7(4) ?
C37 N6 C36 C31 . . . . 0.8(2) ?
C47 N6 C36 C31 . . . . 178.6(2) ?
N5 C31 C36 C35 . . . . -179.2(2) ?
C32 C31 C36 C35 . . . . 1.2(3) ?
N5 C31 C36 N6 . . . . -0.4(2) ?
C32 C31 C36 N6 . . . . -179.94(19) ?
C31 N5 C37 N6 . . . . 0.7(2) ?
Zn N5 C37 N6 . . . . -177.22(14) ?
C31 N5 C37 C38 . . . . -178.33(19) ?
Zn N5 C37 C38 . . . . 3.8(3) ?
C36 N6 C37 N5 . . . . -0.9(2) ?
C47 N6 C37 N5 . . . . -178.84(19) ?
C36 N6 C37 C38 . . . . 178.0(2) ?
C47 N6 C37 C38 . . . . 0.1(3) ?
C39 O2 C38 C37 . . . . 174.49(18) ?
Zn O2 C38 C37 . . . . 10.8(2) ?
N5 C37 C38 O2 . . . . -9.2(3) ?
N6 C37 C38 O2 . . . . 171.9(2) ?
C38 O2 C39 C40 . . . . -170.54(18) ?
Zn O2 C39 C40 . . . . -6.5(2) ?
C46 N7 C40 N8 . . . . 0.0(2) ?
Zn N7 C40 N8 . . . . 174.07(13) ?
C46 N7 C40 C39 . . . . -179.9(2) ?
Zn N7 C40 C39 . . . . -5.8(3) ?
C41 N8 C40 N7 . . . . 0.0(2) ?
C54 N8 C40 N7 . . . . 179.88(19) ?
C41 N8 C40 C39 . . . . 179.96(19) ?
C54 N8 C40 C39 . . . . -0.2(3) ?
O2 C39 C40 N7 . . . . 7.9(3) ?
O2 C39 C40 N8 . . . . -171.98(19) ?
C40 N8 C41 C42 . . . . 180.0(2) ?
C54 N8 C41 C42 . . . . 0.1(4) ?
C40 N8 C41 C46 . . . . 0.0(2) ?
C54 N8 C41 C46 . . . . -179.88(19) ?
N8 C41 C42 C43 . . . . 179.1(2) ?
C46 C41 C42 C43 . . . . -0.9(3) ?
C41 C42 C43 C44 . . . . 0.8(3) ?
C42 C43 C44 C45 . . . . -0.3(4) ?
C43 C44 C45 C46 . . . . -0.1(3) ?
C44 C45 C46 C41 . . . . 0.0(3) ?
C44 C45 C46 N7 . . . . -179.4(2) ?
C42 C41 C46 C45 . . . . 0.5(3) ?
N8 C41 C46 C45 . . . . -179.47(19) ?
C42 C41 C46 N7 . . . . -180.0(2) ?
N8 C41 C46 N7 . . . . 0.0(2) ?
C40 N7 C46 C45 . . . . 179.4(2) ?
Zn N7 C46 C45 . . . . 6.5(4) ?
C40 N7 C46 C41 . . . . 0.0(2) ?
Zn N7 C46 C41 . . . . -172.97(15) ?
C37 N6 C47 C48 . . . . 65.2(3) ?
C36 N6 C47 C48 . . . . -112.3(2) ?
N6 C47 C48 C49 . . . . 41.1(3) ?
N6 C47 C48 C53 . . . . -140.4(2) ?
C53 C48 C49 C50 . . . . 0.3(4) ?
C47 C48 C49 C50 . . . . 178.8(2) ?
C48 C49 C50 C51 . . . . -0.3(5) ?
C49 C50 C51 C52 . . . . -0.1(5) ?
C50 C51 C52 C53 . . . . 0.5(5) ?
C49 C48 C53 C52 . . . . 0.0(4) ?
C47 C48 C53 C52 . . . . -178.5(2) ?
C51 C52 C53 C48 . . . . -0.4(4) ?
C40 N8 C54 C55 . . . . -75.7(3) ?
C41 N8 C54 C55 . . . . 104.1(2) ?
N8 C54 C55 C56 . . . . -65.1(2) ?
N8 C54 C55 C60 . . . . 115.2(2) ?
C60 C55 C56 C57 . . . . 1.2(3) ?
C54 C55 C56 C57 . . . . -178.4(2) ?
C55 C56 C57 C58 . . . . -1.0(4) ?
C56 C57 C58 C59 . . . . 0.3(4) ?
C57 C58 C59 C60 . . . . 0.2(4) ?
C58 C59 C60 C55 . . . . 0.0(3) ?
C56 C55 C60 C59 . . . . -0.8(3) ?
C54 C55 C60 C59 . . . . 178.93(19) ?
O3 C61 C62 C63 . . . . 175.5(2) ?
C66 C61 C62 C63 . . . . -0.4(3) ?
O3 C61 C62 N9 . . . . -2.2(3) ?
C66 C61 C62 N9 . . . . -178.1(2) ?
O4 N9 C62 C63 . . . . 142.8(3) ?
O5 N9 C62 C63 . . . . -37.7(3) ?
O4 N9 C62 C61 . . . . -39.2(3) ?
O5 N9 C62 C61 . . . . 140.2(2) ?
C61 C62 C63 C64 . . . . 2.6(4) ?
N9 C62 C63 C64 . . . . -179.6(2) ?
C62 C63 C64 C65 . . . . -4.3(3) ?
C62 C63 C64 N10 . . . . 173.9(2) ?
O7 N10 C64 C63 . . . . -156.3(2) ?
O6 N10 C64 C63 . . . . 22.0(3) ?
O7 N10 C64 C65 . . . . 21.9(3) ?
O6 N10 C64 C65 . . . . -159.8(2) ?
C63 C64 C65 C66 . . . . 3.8(3) ?
N10 C64 C65 C66 . . . . -174.4(2) ?
C64 C65 C66 C61 . . . . -1.5(3) ?
C64 C65 C66 N11 . . . . -176.59(19) ?
O3 C61 C66 C65 . . . . -176.0(2) ?
C62 C61 C66 C65 . . . . -0.2(3) ?
O3 C61 C66 N11 . . . . -1.0(3) ?
C62 C61 C66 N11 . . . . 174.88(19) ?
O8 N11 C66 C65 . . . . 35.6(3) ?
O9 N11 C66 C65 . . . . -144.5(2) ?
O8 N11 C66 C61 . . . . -139.9(2) ?
O9 N11 C66 C61 . . . . 40.0(3) ?
O12 N12 C68 C69 . . . . 35.4(3) ?
O11 N12 C68 C69 . . . . -144.6(2) ?
O12 N12 C68 C67 . . . . -143.5(2) ?
O11 N12 C68 C67 . . . . 36.5(3) ?
O10 C67 C68 C69 . . . . -177.1(2) ?
C72 C67 C68 C69 . . . . 2.3(3) ?
O10 C67 C68 N12 . . . . 1.7(4) ?
C72 C67 C68 N12 . . . . -178.9(2) ?
N12 C68 C69 C70 . . . . 177.2(2) ?
C67 C68 C69 C70 . . . . -4.0(4) ?
C68 C69 C70 C71 . . . . 2.4(3) ?
C68 C69 C70 N13 . . . . -174.4(2) ?
O14 N13 C70 C71 . . . . -3.1(3) ?
O13 N13 C70 C71 . . . . 177.6(2) ?
O14 N13 C70 C69 . . . . 173.8(2) ?
O13 N13 C70 C69 . . . . -5.6(3) ?
C69 C70 C71 C72 . . . . 0.7(3) ?
N13 C70 C71 C72 . . . . 177.5(2) ?
C70 C71 C72 N14 . . . . 179.3(2) ?
C70 C71 C72 C67 . . . . -2.4(3) ?
O16 N14 C72 C71 . . . . -164.2(2) ?
O15 N14 C72 C71 . . . . 15.7(3) ?
O16 N14 C72 C67 . . . . 17.4(3) ?
O15 N14 C72 C67 . . . . -162.6(2) ?
O10 C67 C72 C71 . . . . -179.6(2) ?
C68 C67 C72 C71 . . . . 1.0(3) ?
O10 C67 C72 N14 . . . . -1.4(4) ?
C68 C67 C72 N14 . . . . 179.22(19) ?
C75 N15 C73 O17 . . . . -178.0(2) ?
C74 N15 C73 O17 . . . . 1.1(4) ?
C77 N16 C76 O18 . . . . -1.7(5) ?
C78 N16 C76 O18 . . . . -178.5(3) ?
